data_7047105
loop_
_publ_author_name
'Pasi\'nska, K'
'Piecha-Bisiorek, A'
'Kinzhybalo, V.'
'Ci\.zman, A'
'G\;agor, A'
'Pietraszko, A.'

_publ_section_title
;
 A paraelectric-ferroelectric phase transition of an organically templated
 zinc oxalate coordination polymer.
;
_journal_issue 33
_journal_name_full 'Dalton transactions (Cambridge, England : 2003)'
_journal_page_first 11308
_journal_page_last 11312
_journal_paper_doi 10.1039/c8dt02859a
_journal_volume 47
_journal_year 2018
_chemical_formula_moiety 'C8 O16 Zn2, 2(C6 H14 N2), 6(H2 O)'
_chemical_formula_sum 'C20 H40 N4 O22 Zn2'
_chemical_formula_weight 819.30
_space_group_crystal_system monoclinic
_space_group_IT_number 4
_space_group_name_Hall 'P 2yb'
_space_group_name_H-M_alt 'P 1 21 1'
_symmetry_space_group_name_Hall 'P 2yb'
_symmetry_space_group_name_H-M 'P 1 21 1'
_atom_sites_solution_hydrogens mixed
_atom_sites_solution_primary direct
_audit_creation_date 2017-10-20
_audit_creation_method
;
Olex2 1.2
(compiled 2017.08.10 svn.r3458 for OlexSys, GUI svn.r5381)
;
_audit_update_record
;
2017-10-27 deposited with the CCDC.
2018-07-23 downloaded from the CCDC.
;
_cell_angle_alpha 90
_cell_angle_beta 91.33(3)
_cell_angle_gamma 90
_cell_formula_units_Z 2
_cell_length_a 9.397(3)
_cell_length_b 16.694(5)
_cell_length_c 9.810(3)
_cell_measurement_reflns_used 5611
_cell_measurement_temperature 160.00(11)
_cell_measurement_theta_max 29.3130
_cell_measurement_theta_min 2.9620
_cell_volume 1538.5(8)
_computing_cell_refinement 'CrysAlisPro 1.171.38.34a (Rigaku OD, 2015)'
_computing_data_collection 'CrysAlisPro 1.171.38.34a (Rigaku OD, 2015)'
_computing_data_reduction 'CrysAlisPro 1.171.38.34a (Rigaku OD, 2015)'
_computing_molecular_graphics 'Olex2 (Dolomanov et al., 2009)'
_computing_publication_material 'Olex2 (Dolomanov et al., 2009)'
_computing_structure_refinement 'ShelXL (Sheldrick, 2015)'
_computing_structure_solution 'ShelXS (Sheldrick, 2008)'
_diffrn_ambient_environment N~2~
_diffrn_ambient_temperature 160.00(11)
_diffrn_detector 'CCD plate'
_diffrn_detector_area_resol_mean 10.6249
_diffrn_detector_type Atlas
_diffrn_measured_fraction_theta_full 1.000
_diffrn_measured_fraction_theta_max 1.000
_diffrn_measurement_details
;
List of Runs (angles in degrees, time in seconds):

  # Type    Start    End  Width  t~exp~   \w     \q     \k     \f   Frames
#--------------------------------------------------------------------------
  1  \w    -64.00  43.00   1.00    9.17    --   12.31 -57.00  90.00  107
  2  \w    -69.00  47.00   1.00    9.17    --   12.31 -77.00  30.00  116
  3  \w    -25.00  30.00   1.00    9.17    --  -13.41 -99.00 -90.00   55
  4  \w     35.00  76.00   1.00    9.17    --   12.31 178.00 -30.00   41
;
_diffrn_measurement_device 'four-circle diffractometer'
_diffrn_measurement_device_type 'Xcalibur, Atlas'
_diffrn_measurement_method '\w scans'
_diffrn_orient_matrix_type 'CrysAlisPro convention (1999,Acta A55,543-557)'
_diffrn_orient_matrix_UB_11 0.0607799000
_diffrn_orient_matrix_UB_12 -0.0247765000
_diffrn_orient_matrix_UB_13 -0.0065094000
_diffrn_orient_matrix_UB_21 -0.0443924000
_diffrn_orient_matrix_UB_22 -0.0343717000
_diffrn_orient_matrix_UB_23 -0.0022853000
_diffrn_orient_matrix_UB_31 -0.0058254000
_diffrn_orient_matrix_UB_32 0.0033222000
_diffrn_orient_matrix_UB_33 -0.0719822000
_diffrn_radiation_monochromator graphite
_diffrn_radiation_probe x-ray
_diffrn_radiation_type MoK\a
_diffrn_radiation_wavelength 0.71073
_diffrn_reflns_av_R_equivalents 0.0274
_diffrn_reflns_av_unetI/netI 0.0436
_diffrn_reflns_Laue_measured_fraction_full 1.000
_diffrn_reflns_Laue_measured_fraction_max 1.000
_diffrn_reflns_limit_h_max 11
_diffrn_reflns_limit_h_min -11
_diffrn_reflns_limit_k_max 20
_diffrn_reflns_limit_k_min -20
_diffrn_reflns_limit_l_max 12
_diffrn_reflns_limit_l_min -12
_diffrn_reflns_number 11966
_diffrn_reflns_point_group_measured_fraction_full 1.000
_diffrn_reflns_point_group_measured_fraction_max 1.000
_diffrn_reflns_theta_full 25.986
_diffrn_reflns_theta_max 25.986
_diffrn_reflns_theta_min 2.077
_diffrn_source 'fine-focus sealed X-ray tube'
_diffrn_source_type 'Enhance (Mo) X-ray Source'
_exptl_absorpt_coefficient_mu 1.660
_exptl_absorpt_correction_T_max 0.838
_exptl_absorpt_correction_T_min 0.712
_exptl_absorpt_correction_type analytical
_exptl_absorpt_process_details
;
CrysAlisPro 1.171.38.34a (Rigaku Oxford Diffraction, 2015)
Analytical numeric absorption correction using a multifaceted crystal
            model based on expressions derived by R.C. Clark & J.S. Reid.
(Clark, R. C. & Reid, J. S. (1995). Acta Cryst. A51, 887-897)
Empirical absorption correction using spherical harmonics,
 implemented in SCALE3 ABSPACK scaling algorithm.
;
_exptl_crystal_colour colourless
_exptl_crystal_density_diffrn 1.769
_exptl_crystal_description 'needle '
_exptl_crystal_F_000 848
_exptl_crystal_size_max 0.281
_exptl_crystal_size_mid 0.179
_exptl_crystal_size_min 0.133
_refine_diff_density_max 0.382
_refine_diff_density_min -0.439
_refine_diff_density_rms 0.102
_refine_ls_abs_structure_details
;
 Refined as an inversion twin.
;
_refine_ls_abs_structure_Flack 0.50(2)
_refine_ls_extinction_method none
_refine_ls_goodness_of_fit_ref 1.057
_refine_ls_hydrogen_treatment constr
_refine_ls_matrix_type full
_refine_ls_number_parameters 422
_refine_ls_number_reflns 5302
_refine_ls_number_restraints 1
_refine_ls_restrained_S_all 1.057
_refine_ls_R_factor_all 0.0414
_refine_ls_R_factor_gt 0.0322
_refine_ls_shift/su_max 0.000
_refine_ls_shift/su_mean 0.000
_refine_ls_structure_factor_coef Fsqd
_refine_ls_weighting_details 'w=1/[\s^2^(Fo^2^)+(0.0270P)^2^+0.4660P] where P=(Fo^2^+2Fc^2^)/3'
_refine_ls_weighting_scheme calc
_refine_ls_wR_factor_gt 0.0655
_refine_ls_wR_factor_ref 0.0694
_reflns_Friedel_coverage 0.930
_reflns_Friedel_fraction_full 1.000
_reflns_Friedel_fraction_max 1.000
_reflns_number_gt 4669
_reflns_number_total 5302
_reflns_threshold_expression 'I > 2\s(I)'
_cod_data_source_file c8dt02859a2.cif
_cod_data_source_block DZnOH_160K
_cod_depositor_comments 'Adding full bibliography for 7047095--7047114.cif.'
_cod_database_code 7047105
_shelx_shelxl_version_number 2014/7
_chemical_oxdiff_formula 'C20 H40 N4 O22 Zn2'
_shelx_space_group_comment
;
The symmetry employed for this shelxl refinement is uniquely defined
by the following loop, which should always be used as a source of
symmetry information in preference to the above space-group names.
They are only intended as comments.
;
_reflns_odcompleteness_completeness 99.97
_reflns_odcompleteness_iscentric 1
_reflns_odcompleteness_theta 26.32
_olex2_refinement_description
;
1. Twinned data refinement
 Scales: 0.50(2)
 0.50(2)
2. Fixed Uiso
 At 1.2 times of:
  All C(H,H) groups, All N(H) groups
 At 1.5 times of:
  All O(H,H) groups
3.a Free rotating group:
 O9A(H9AC,H9AD), O10A(H10E,H10F), O11A(H11A,H11B), O9B(H9BC,H9BD), O10B(H10G,
 H10H), O11B(H11C,H11D), O7B(O8B,O3B,O4B,C2B,C3B,O1B,O6B,C1B,O2B,O5B,C4B)
3.b Ternary CH refined with riding coordinates:
 N1A(H1A), N2A(H2A), N1B(H1B), N2B(H2B)
3.c Secondary CH2 refined with riding coordinates:
 C5A(H5AA,H5AB), C6A(H6AA,H6AB), C7A(H7AA,H7AB), C8A(H8AA,H8AB), C9A(H9AA,
 H9AB), C10A(H10A,H10B), C5B(H5BA,H5BB), C6B(H6BA,H6BB), C7B(H7BA,H7BB),
 C8B(H8BA,H8BB), C9B(H9BA,H9BB), C10B(H10C,H10D)
;
_olex2_submission_special_instructions 'No special instructions were received'
_oxdiff_exptl_absorpt_empirical_details
;
Empirical correction (ABSPACK) includes:
- Absorption correction using spherical harmonics
- Frame scaling
;
_oxdiff_exptl_absorpt_empirical_full_max 1.050
_oxdiff_exptl_absorpt_empirical_full_min 0.965

loop_
_space_group_symop_operation_xyz
'x, y, z'
'-x, y+1/2, -z'

loop_
_atom_site_label
_atom_site_type_symbol
_atom_site_fract_x
_atom_site_fract_y
_atom_site_fract_z
_atom_site_U_iso_or_equiv
_atom_site_adp_type
_atom_site_occupancy
_atom_site_site_symmetry_order
_atom_site_calc_flag
_atom_site_refinement_flags_posn
Zn1A Zn 0.34901(7) 0.54631(3) 0.99563(6) 0.0164(2) Uani 1 1 d .
N1A N 0.1346(6) 0.8282(4) 0.9700(5) 0.0186(14) Uani 1 1 d .
H1A H 0.2219 0.8603 0.9682 0.022 Uiso 1 1 calc R
N2A N -0.0868(6) 0.7475(4) 0.9769(5) 0.0171(13) Uani 1 1 d .
H2A H -0.1744 0.7159 0.9804 0.020 Uiso 1 1 calc R
C5A C 0.0250(7) 0.6996(5) 0.9048(7) 0.0231(19) Uani 1 1 d .
H5AA H -0.0128 0.6793 0.8187 0.028 Uiso 1 1 calc R
H5AB H 0.0558 0.6546 0.9605 0.028 Uiso 1 1 calc R
C6A C 0.1502(7) 0.7569(5) 0.8808(6) 0.0203(16) Uani 1 1 d .
H6AA H 0.2395 0.7300 0.9019 0.024 Uiso 1 1 calc R
H6AB H 0.1504 0.7733 0.7859 0.024 Uiso 1 1 calc R
C7A C 0.0137(8) 0.8770(5) 0.9210(7) 0.029(2) Uani 1 1 d .
H7AA H 0.0366 0.9021 0.8351 0.034 Uiso 1 1 calc R
H7AB H -0.0058 0.9188 0.9865 0.034 Uiso 1 1 calc R
C8A C -0.1171(8) 0.8236(6) 0.9016(7) 0.025(2) Uani 1 1 d .
H8AA H -0.2005 0.8497 0.9377 0.030 Uiso 1 1 calc R
H8AB H -0.1346 0.8127 0.8055 0.030 Uiso 1 1 calc R
C9A C 0.1110(9) 0.8000(6) 1.1114(7) 0.032(2) Uani 1 1 d .
H9AA H 0.1217 0.8443 1.1748 0.039 Uiso 1 1 calc R
H9AB H 0.1806 0.7593 1.1361 0.039 Uiso 1 1 calc R
C10A C -0.0368(8) 0.7658(5) 1.1187(6) 0.0260(18) Uani 1 1 d .
H10A H -0.0358 0.7174 1.1734 0.031 Uiso 1 1 calc R
H10B H -0.1000 0.8042 1.1602 0.031 Uiso 1 1 calc R
O9A O 0.6956(6) 0.4177(4) 1.2348(6) 0.0383(15) Uani 1 1 d .
H9AC H 0.6065 0.4228 1.2186 0.057 Uiso 1 1 d G
H9AD H 0.7298 0.4625 1.2616 0.057 Uiso 1 1 d G
O10A O 0.4098(5) 0.8588(4) 1.0581(6) 0.0319(14) Uani 1 1 d .
H10E H 0.4505 0.9042 1.0659 0.048 Uiso 1 1 d G
H10F H 0.4702 0.8217 1.0742 0.048 Uiso 1 1 d G
O11A O 0.9444(6) 0.4972(4) 0.8341(5) 0.0393(14) Uani 1 1 d .
H11A H 0.9332 0.5000 0.7480 0.059 Uiso 1 1 d G
H11B H 0.8871 0.5294 0.8717 0.059 Uiso 1 1 d G
O2A O 0.2960(4) 0.4428(2) 0.8889(3) 0.0172(11) Uani 1 1 d .
O5A O 0.2210(4) 0.4046(2) 0.6812(4) 0.0171(12) Uani 1 1 d .
C4A C 0.2554(5) 0.4567(3) 0.7682(5) 0.0145(14) Uani 1 1 d .
O6A O 0.0933(4) 0.5275(3) 1.3222(3) 0.0196(13) Uani 1 1 d .
O1A O 0.1721(4) 0.5595(3) 1.1165(3) 0.0211(13) Uani 1 1 d .
C1A C 0.1831(5) 0.5258(3) 1.2310(5) 0.0168(18) Uani 1 1 d .
O3A O 0.5637(4) 0.5359(2) 0.9449(4) 0.0183(11) Uani 1 1 d .
O4A O 0.4221(4) 0.6595(2) 1.0566(4) 0.0182(11) Uani 1 1 d .
O8A O 0.7667(4) 0.6050(3) 0.9657(4) 0.0305(11) Uani 1 1 d .
O7A O 0.6158(5) 0.7357(3) 1.0366(5) 0.0325(12) Uani 1 1 d .
C2A C 0.6354(6) 0.5971(4) 0.9762(6) 0.0207(15) Uani 1 1 d .
C3A C 0.5507(6) 0.6717(4) 1.0269(5) 0.0207(17) Uani 1 1 d .
Zn1B Zn 0.15341(7) 0.45504(4) 0.49378(6) 0.0160(2) Uani 1 1 d .
N1B N 0.3716(6) 0.1762(5) 0.5109(5) 0.0204(14) Uani 1 1 d .
H1B H 0.2841 0.1447 0.5004 0.024 Uiso 1 1 calc R
N2B N 0.5941(6) 0.2561(4) 0.5386(5) 0.0186(14) Uani 1 1 d .
H2B H 0.6810 0.2881 0.5498 0.022 Uiso 1 1 calc R
C5B C 0.4727(7) 0.3005(5) 0.5970(7) 0.0208(18) Uani 1 1 d .
H5BA H 0.4508 0.3472 0.5415 0.025 Uiso 1 1 calc R
H5BB H 0.4977 0.3185 0.6884 0.025 Uiso 1 1 calc R
C6B C 0.3442(7) 0.2461(5) 0.6010(7) 0.0238(17) Uani 1 1 d .
H6BA H 0.3291 0.2281 0.6936 0.029 Uiso 1 1 calc R
H6BB H 0.2598 0.2745 0.5692 0.029 Uiso 1 1 calc R
C7B C 0.4884(7) 0.1233(5) 0.5743(6) 0.0192(17) Uani 1 1 d .
H7BA H 0.4545 0.0972 0.6557 0.023 Uiso 1 1 calc R
H7BB H 0.5170 0.0825 0.5101 0.023 Uiso 1 1 calc R
C8B C 0.6138(8) 0.1783(5) 0.6101(7) 0.0219(18) Uani 1 1 d .
H8BA H 0.6192 0.1869 0.7078 0.026 Uiso 1 1 calc R
H8BB H 0.7019 0.1535 0.5825 0.026 Uiso 1 1 calc R
C9B C 0.4160(8) 0.2044(5) 0.3741(6) 0.0275(19) Uani 1 1 d .
H9BA H 0.3492 0.2440 0.3389 0.033 Uiso 1 1 calc R
H9BB H 0.4177 0.1597 0.3108 0.033 Uiso 1 1 calc R
C10B C 0.5653(8) 0.2413(5) 0.3894(6) 0.0248(17) Uani 1 1 d .
H10C H 0.6359 0.2051 0.3537 0.030 Uiso 1 1 calc R
H10D H 0.5695 0.2913 0.3393 0.030 Uiso 1 1 calc R
O9B O -0.1865(5) 0.5795(4) 0.2617(5) 0.0368(16) Uani 1 1 d .
H9BC H -0.1877 0.5829 0.1754 0.055 Uiso 1 1 d G
H9BD H -0.1048 0.5637 0.2901 0.055 Uiso 1 1 d G
O10B O 0.1055(6) 0.1379(4) 0.4260(5) 0.0294(13) Uani 1 1 d .
H10G H 0.0860 0.0897 0.4477 0.044 Uiso 1 1 d G
H10H H 0.0517 0.1699 0.4686 0.044 Uiso 1 1 d G
O11B O -0.4200(7) 0.5071(4) 0.6640(5) 0.0459(17) Uani 1 1 d .
H11C H -0.3633 0.4743 0.6268 0.069 Uiso 1 1 d G
H11D H -0.4016 0.5091 0.7491 0.069 Uiso 1 1 d G
O7B O -0.0977(3) 0.25758(13) 0.4789(2) 0.0343(14) Uani 1 1 d .
O8B O -0.24258(17) 0.38237(15) 0.5885(2) 0.0304(11) Uani 1 1 d G
O3B O -0.05871(14) 0.46225(12) 0.54967(17) 0.0198(12) Uani 1 1 d G
O4B O 0.07776(19) 0.34284(11) 0.42836(17) 0.0204(12) Uani 1 1 d G
C2B C -0.12316(16) 0.39564(13) 0.54456(18) 0.0162(15) Uani 1 1 d G
C3B C -0.0411(2) 0.32521(12) 0.47764(19) 0.0191(17) Uani 1 1 d G
O1B O 0.33035(17) 0.44043(14) 0.37356(17) 0.0185(12) Uani 1 1 d G
O6B O 0.4139(3) 0.47765(19) 0.1708(2) 0.0196(13) Uani 1 1 d G
C1B C 0.3205(2) 0.47624(16) 0.26308(17) 0.0157(17) Uani 1 1 d G
O2B O 0.21434(18) 0.55861(12) 0.59980(19) 0.0188(11) Uani 1 1 d G
O5B O 0.2831(3) 0.59739(18) 0.8102(2) 0.0181(12) Uani 1 1 d G
C4B C 0.2491(2) 0.54557(15) 0.72251(18) 0.0152(14) Uani 1 1 d G

loop_
_atom_site_aniso_label
_atom_site_aniso_U_11
_atom_site_aniso_U_22
_atom_site_aniso_U_33
_atom_site_aniso_U_23
_atom_site_aniso_U_13
_atom_site_aniso_U_12
Zn1A 0.0172(4) 0.0170(5) 0.0150(3) -0.0003(3) 0.0014(3) -0.0006(4)
N1A 0.015(3) 0.016(4) 0.024(3) 0.000(3) 0.002(2) 0.000(3)
N2A 0.014(3) 0.016(3) 0.021(3) 0.003(2) 0.000(2) -0.001(3)
C5A 0.026(4) 0.019(5) 0.024(4) -0.010(3) 0.005(3) -0.002(4)
C6A 0.022(4) 0.016(4) 0.022(3) -0.003(3) 0.005(3) 0.007(3)
C7A 0.032(5) 0.019(5) 0.036(4) 0.000(3) 0.006(3) 0.008(4)
C8A 0.020(4) 0.032(5) 0.022(4) 0.005(4) 0.004(3) 0.004(4)
C9A 0.032(4) 0.039(5) 0.026(4) -0.006(4) -0.001(3) 0.000(4)
C10A 0.036(4) 0.028(4) 0.015(3) 0.001(3) 0.003(3) 0.002(3)
O9A 0.033(3) 0.029(4) 0.053(3) -0.004(3) 0.000(3) 0.005(3)
O10A 0.024(3) 0.016(3) 0.055(3) 0.000(3) -0.008(2) -0.007(2)
O11A 0.052(3) 0.033(4) 0.033(3) 0.001(3) 0.005(3) 0.012(3)
O2A 0.021(2) 0.016(3) 0.0153(19) 0.003(2) 0.0025(17) -0.004(2)
O5A 0.021(3) 0.013(3) 0.017(2) -0.001(2) 0.0014(19) -0.002(2)
C4A 0.009(3) 0.020(4) 0.014(3) 0.001(4) 0.002(2) 0.000(4)
O6A 0.017(2) 0.027(4) 0.015(2) 0.004(2) 0.0006(18) -0.002(2)
O1A 0.018(2) 0.029(4) 0.016(2) 0.007(2) 0.0013(17) 0.005(3)
C1A 0.010(3) 0.022(5) 0.019(3) -0.007(3) 0.000(3) -0.004(3)
O3A 0.018(3) 0.015(3) 0.023(2) -0.004(2) 0.0006(19) -0.005(3)
O4A 0.020(3) 0.015(3) 0.020(2) -0.0033(19) 0.0023(18) 0.001(2)
O8A 0.016(2) 0.027(2) 0.049(3) -0.011(2) 0.0100(19) -0.0052(18)
O7A 0.025(3) 0.020(3) 0.053(3) -0.010(2) 0.007(2) -0.007(2)
C2A 0.029(4) 0.020(4) 0.014(3) 0.003(3) 0.004(2) 0.001(3)
C3A 0.018(4) 0.022(5) 0.022(3) 0.001(3) 0.005(3) -0.004(3)
Zn1B 0.0162(4) 0.0172(5) 0.0148(3) 0.0000(3) 0.0021(3) -0.0008(4)
N1B 0.021(3) 0.014(4) 0.025(3) -0.005(2) -0.003(2) -0.005(3)
N2B 0.015(3) 0.022(4) 0.019(3) -0.002(3) 0.002(2) -0.002(3)
C5B 0.015(4) 0.019(5) 0.029(4) -0.003(3) 0.000(3) 0.004(4)
C6B 0.019(4) 0.021(4) 0.032(4) -0.004(3) 0.003(3) -0.003(4)
C7B 0.020(4) 0.014(4) 0.023(3) 0.005(3) 0.005(3) 0.001(4)
C8B 0.017(4) 0.023(5) 0.026(4) 0.006(3) 0.000(3) 0.008(4)
C9B 0.041(5) 0.028(4) 0.013(3) 0.000(3) -0.008(3) 0.002(4)
C10B 0.030(4) 0.026(4) 0.019(3) 0.006(3) 0.006(3) 0.001(3)
O9B 0.021(3) 0.049(4) 0.040(3) 0.004(3) -0.008(2) 0.011(3)
O10B 0.025(3) 0.027(3) 0.037(3) -0.003(2) 0.000(2) -0.001(3)
O11B 0.067(4) 0.047(4) 0.024(3) -0.005(3) 0.000(3) 0.031(3)
O7B 0.024(3) 0.019(3) 0.060(3) -0.008(3) 0.012(2) -0.005(2)
O8B 0.022(2) 0.024(2) 0.046(3) -0.005(2) 0.015(2) -0.003(2)
O3B 0.016(3) 0.021(3) 0.023(2) 0.000(2) 0.0088(19) 0.002(3)
O4B 0.016(2) 0.025(3) 0.020(2) -0.005(2) 0.0048(19) -0.005(2)
C2B 0.015(3) 0.016(4) 0.017(3) 0.001(3) -0.001(2) -0.001(3)
C3B 0.019(4) 0.022(5) 0.016(3) -0.003(3) -0.006(3) 0.002(3)
O1B 0.021(2) 0.022(3) 0.013(2) 0.001(2) 0.0030(17) 0.001(3)
O6B 0.014(2) 0.028(4) 0.017(2) 0.003(2) 0.0066(18) 0.006(2)
C1B 0.020(4) 0.012(5) 0.015(3) -0.002(3) -0.002(3) -0.005(3)
O2B 0.025(2) 0.016(3) 0.0145(19) -0.001(2) -0.0018(17) 0.001(2)
O5B 0.025(3) 0.013(3) 0.016(2) -0.0027(19) -0.0032(19) -0.001(2)
C4B 0.015(4) 0.011(4) 0.020(3) 0.001(4) 0.007(2) -0.001(4)

loop_
_atom_type_symbol
_atom_type_description
_atom_type_scat_dispersion_real
_atom_type_scat_dispersion_imag
_atom_type_scat_source
C C 0.0033 0.0016 'International Tables Vol C Tables 4.2.6.8 and 6.1.1.4'
H H 0.0000 0.0000 'International Tables Vol C Tables 4.2.6.8 and 6.1.1.4'
N N 0.0061 0.0033 'International Tables Vol C Tables 4.2.6.8 and 6.1.1.4'
O O 0.0106 0.0060 'International Tables Vol C Tables 4.2.6.8 and 6.1.1.4'
Zn Zn 0.2839 1.4301 'International Tables Vol C Tables 4.2.6.8 and 6.1.1.4'

loop_
_exptl_crystal_face_index_h
_exptl_crystal_face_index_k
_exptl_crystal_face_index_l
_exptl_crystal_face_perp_dist
1 -1 0 0.0594
1 1 0 0.0721
0 2 -1 0.1119
0 -1 0 0.0594
-1 1 0 0.0827
-1 5 -3 0.1212
-1 -1 0 0.0984
0 1 0 0.0739
0 1 -5 0.1727
0 -1 5 0.0918
0 -5 -2 0.1196

loop_
_geom_angle_atom_site_label_1
_geom_angle_atom_site_label_2
_geom_angle_atom_site_label_3
_geom_angle
_geom_angle_site_symmetry_3
O2A Zn1A O1A 100.97(15) .
O2A Zn1A O3A 91.83(14) .
O2A Zn1A O4A 165.77(14) .
O2A Zn1A O6B 91.13(18) 1_556
O2A Zn1A O5B 80.67(11) .
O1A Zn1A O3A 158.79(15) .
O1A Zn1A O4A 90.17(15) .
O1A Zn1A O6B 79.36(17) 1_556
O1A Zn1A O5B 103.24(13) .
O3A Zn1A O6B 83.58(16) 1_556
O4A Zn1A O3A 80.32(14) .
O4A Zn1A O6B 99.69(16) 1_556
O5B Zn1A O3A 95.43(12) .
O5B Zn1A O4A 88.23(12) .
O5B Zn1A O6B 171.71(18) 1_556
C6A N1A H1A 109.4 .
C6A N1A C9A 108.3(6) .
C7A N1A H1A 109.4 .
C7A N1A C6A 109.7(6) .
C7A N1A C9A 110.5(5) .
C9A N1A H1A 109.4 .
C5A N2A H2A 109.0 .
C8A N2A H2A 109.0 .
C8A N2A C5A 110.2(5) .
C10A N2A H2A 109.0 .
C10A N2A C5A 109.8(6) .
C10A N2A C8A 109.9(6) .
N2A C5A H5AA 110.4 .
N2A C5A H5AB 110.4 .
N2A C5A C6A 106.6(6) .
H5AA C5A H5AB 108.6 .
C6A C5A H5AA 110.4 .
C6A C5A H5AB 110.4 .
N1A C6A C5A 108.7(5) .
N1A C6A H6AA 109.9 .
N1A C6A H6AB 109.9 .
C5A C6A H6AA 109.9 .
C5A C6A H6AB 109.9 .
H6AA C6A H6AB 108.3 .
N1A C7A H7AA 109.8 .
N1A C7A H7AB 109.8 .
N1A C7A C8A 109.4(7) .
H7AA C7A H7AB 108.2 .
C8A C7A H7AA 109.8 .
C8A C7A H7AB 109.8 .
N2A C8A C7A 106.9(6) .
N2A C8A H8AA 110.3 .
N2A C8A H8AB 110.3 .
C7A C8A H8AA 110.3 .
C7A C8A H8AB 110.3 .
H8AA C8A H8AB 108.6 .
N1A C9A H9AA 109.9 .
N1A C9A H9AB 109.9 .
N1A C9A C10A 108.8(6) .
H9AA C9A H9AB 108.3 .
C10A C9A H9AA 109.9 .
C10A C9A H9AB 109.9 .
N2A C10A C9A 107.7(5) .
N2A C10A H10A 110.2 .
N2A C10A H10B 110.2 .
C9A C10A H10A 110.2 .
C9A C10A H10B 110.2 .
H10A C10A H10B 108.5 .
H9AC O9A H9AD 109.3 .
H10E O10A H10F 109.6 .
H11A O11A H11B 109.3 .
C4A O2A Zn1A 112.7(3) .
C4A O5A Zn1B 112.6(3) .
O2A C4A C4B 117.3(4) .
O5A C4A O2A 125.4(5) .
O5A C4A C4B 117.3(4) .
C1A O6A Zn1B 112.4(3) 1_556
C1A O1A Zn1A 114.3(3) .
O6A C1A O1A 126.0(5) .
O6A C1A C1B 116.1(4) 1_556
O1A C1A C1B 117.9(4) 1_556
C2A O3A Zn1A 112.8(3) .
C3A O4A Zn1A 112.9(3) .
O3A C2A C3A 116.7(5) .
O8A C2A O3A 126.3(5) .
O8A C2A C3A 116.9(5) .
O4A C3A C2A 116.1(5) .
O7A C3A O4A 126.6(5) .
O7A C3A C2A 117.3(5) .
O5A Zn1B O6A 169.10(16) 1_554
O3B Zn1B O5A 93.69(10) .
O3B Zn1B O6A 86.41(11) 1_554
O3B Zn1B O4B 79.20(6) .
O3B Zn1B O2B 94.24(7) .
O4B Zn1B O5A 90.20(12) .
O4B Zn1B O6A 100.51(12) 1_554
O1B Zn1B O5A 102.70(12) .
O1B Zn1B O6A 79.61(10) 1_554
O1B Zn1B O3B 160.16(9) .
O1B Zn1B O4B 89.51(7) .
O1B Zn1B O2B 99.56(8) .
O2B Zn1B O5A 79.79(11) .
O2B Zn1B O6A 89.33(13) 1_554
O2B Zn1B O4B 167.72(8) .
C6B N1B H1B 109.0 .
C6B N1B C7B 110.1(5) .
C6B N1B C9B 110.1(6) .
C7B N1B H1B 109.0 .
C9B N1B H1B 109.0 .
C9B N1B C7B 109.6(5) .
C5B N2B H2B 109.3 .
C5B N2B C10B 109.5(6) .
C8B N2B H2B 109.3 .
C8B N2B C5B 110.0(5) .
C8B N2B C10B 109.5(6) .
C10B N2B H2B 109.3 .
N2B C5B H5BA 109.8 .
N2B C5B H5BB 109.8 .
N2B C5B C6B 109.3(6) .
H5BA C5B H5BB 108.3 .
C6B C5B H5BA 109.8 .
C6B C5B H5BB 109.8 .
N1B C6B C5B 107.8(5) .
N1B C6B H6BA 110.1 .
N1B C6B H6BB 110.1 .
C5B C6B H6BA 110.1 .
C5B C6B H6BB 110.1 .
H6BA C6B H6BB 108.5 .
N1B C7B H7BA 110.4 .
N1B C7B H7BB 110.4 .
H7BA C7B H7BB 108.6 .
C8B C7B N1B 106.8(6) .
C8B C7B H7BA 110.4 .
C8B C7B H7BB 110.4 .
N2B C8B C7B 109.3(6) .
N2B C8B H8BA 109.8 .
N2B C8B H8BB 109.8 .
C7B C8B H8BA 109.8 .
C7B C8B H8BB 109.8 .
H8BA C8B H8BB 108.3 .
N1B C9B H9BA 110.1 .
N1B C9B H9BB 110.1 .
N1B C9B C10B 108.2(5) .
H9BA C9B H9BB 108.4 .
C10B C9B H9BA 110.1 .
C10B C9B H9BB 110.1 .
N2B C10B C9B 107.7(5) .
N2B C10B H10C 110.2 .
N2B C10B H10D 110.2 .
C9B C10B H10C 110.2 .
C9B C10B H10D 110.2 .
H10C C10B H10D 108.5 .
H9BC O9B H9BD 109.7 .
H10G O10B H10H 109.6 .
H11C O11B H11D 109.3 .
C2B O3B Zn1B 113.48(6) .
C3B O4B Zn1B 112.8 .
O8B C2B O3B 125.6 .
O8B C2B C3B 118.4 .
O3B C2B C3B 116.0 .
O7B C3B O4B 126.6 .
O7B C3B C2B 117.6 .
O4B C3B C2B 115.9 .
C1B O1B Zn1B 113.3 .
C1B O6B Zn1A 113.04(9) 1_554
O1B C1B C1A 118.48(18) 1_554
O1B C1B O6B 126.2 .
O6B C1B C1A 115.29(18) 1_554
C4B O2B Zn1B 113.2 .
C4B O5B Zn1A 112.37(10) .
O2B C4B C4A 116.70(18) .
O5B C4B C4A 116.98(18) .
O5B C4B O2B 126.3 .

loop_
_geom_bond_atom_site_label_1
_geom_bond_atom_site_label_2
_geom_bond_distance
_geom_bond_site_symmetry_2
Zn1A O2A 2.075(4) .
Zn1A O1A 2.076(3) .
Zn1A O3A 2.096(4) .
Zn1A O4A 2.093(4) .
Zn1A O6B 2.143(3) 1_556
Zn1A O5B 2.090(3) .
N1A H1A 0.9800 .
N1A C6A 1.487(9) .
N1A C7A 1.469(10) .
N1A C9A 1.487(9) .
N2A H2A 0.9800 .
N2A C5A 1.509(8) .
N2A C8A 1.494(10) .
N2A C10A 1.489(8) .
C5A H5AA 0.9700 .
C5A H5AB 0.9700 .
C5A C6A 1.539(10) .
C6A H6AA 0.9700 .
C6A H6AB 0.9700 .
C7A H7AA 0.9700 .
C7A H7AB 0.9700 .
C7A C8A 1.527(11) .
C8A H8AA 0.9700 .
C8A H8AB 0.9700 .
C9A H9AA 0.9700 .
C9A H9AB 0.9700 .
C9A C10A 1.505(11) .
C10A H10A 0.9700 .
C10A H10B 0.9700 .
O9A H9AC 0.8534 .
O9A H9AD 0.8535 .
O10A H10E 0.8522 .
O10A H10F 0.8520 .
O11A H11A 0.8502 .
O11A H11B 0.8499 .
O2A C4A 1.258(5) .
O5A C4A 1.256(6) .
O5A Zn1B 2.106(4) .
C4A C4B 1.550(5) .
O6A C1A 1.245(5) .
O6A Zn1B 2.138(4) 1_556
O1A C1A 1.259(6) .
C1A C1B 1.559(8) 1_556
O3A C2A 1.258(7) .
O4A C3A 1.266(6) .
O8A C2A 1.247(7) .
O7A C3A 1.234(6) .
C2A C3A 1.567(8) .
Zn1B O6A 2.138(4) 1_554
Zn1B O3B 2.0830(16) .
Zn1B O4B 2.099(2) .
Zn1B O1B 2.0751(16) .
Zn1B O2B 2.091(2) .
N1B H1B 0.9800 .
N1B C6B 1.489(10) .
N1B C7B 1.529(9) .
N1B C9B 1.491(8) .
N2B H2B 0.9800 .
N2B C5B 1.487(8) .
N2B C8B 1.485(10) .
N2B C10B 1.503(8) .
C5B H5BA 0.9700 .
C5B H5BB 0.9700 .
C5B C6B 1.512(10) .
C6B H6BA 0.9700 .
C6B H6BB 0.9700 .
C7B H7BA 0.9700 .
C7B H7BB 0.9700 .
C7B C8B 1.527(11) .
C8B H8BA 0.9700 .
C8B H8BB 0.9700 .
C9B H9BA 0.9700 .
C9B H9BB 0.9700 .
C9B C10B 1.536(10) .
C10B H10C 0.9700 .
C10B H10D 0.9700 .
O9B H9BC 0.8481 .
O9B H9BD 0.8523 .
O10B H10G 0.8541 .
O10B H10H 0.8514 .
O11B H11C 0.8528 .
O11B H11D 0.8492 .
O7B C3B 1.2483 .
O8B C2B 1.2315 .
O3B C2B 1.2667 .
O4B C3B 1.2620 .
C2B C3B 1.5594 .
O1B C1B 1.2393 .
O6B Zn1A 2.143(3) 1_554
O6B C1B 1.2755 .
C1B C1A 1.559(5) 1_554
O2B C4B 1.2589 .
O5B C4B 1.2558 .

loop_
_geom_hbond_atom_site_label_D
_geom_hbond_atom_site_label_H
_geom_hbond_atom_site_label_A
_geom_hbond_distance_DH
_geom_hbond_distance_HA
_geom_hbond_distance_DA
_geom_hbond_angle_DHA
_geom_hbond_site_symmetry_A
N1A H1A O9A 0.98 2.36 2.993(8) 121.9 2_657
N1A H1A O10A 0.98 1.96 2.755(8) 137.1 .
N2A H2A O8A 0.98 1.94 2.750(8) 138.8 1_455
N2A H2A O7A 0.98 2.09 2.876(7) 136.4 1_455
C6A H6AA O5B 0.97 2.43 3.028(8) 119.7 .
C7A H7AB O11A 0.97 2.26 3.149(10) 152.4 2_657
O9A H9AC O6B 0.85 2.07 2.886(7) 159.2 1_556
O9A H9AD O9B 0.85 2.11 2.929(5) 162.0 1_656
O10A H10E O3A 0.85 2.20 2.967(7) 149.0 2_657
O10A H10F O7A 0.85 2.02 2.833(8) 158.8 .
O11A H11A O3B 0.85 2.05 2.850(7) 157.0 1_655
O11A H11B O8A 0.85 1.94 2.792(7) 176.1 .
N1B H1B O10B 0.98 1.82 2.694(8) 147.2 .
N2B H2B O7B 0.98 2.27 2.968(6) 127.7 1_655
N2B H2B O8B 0.98 1.77 2.647(8) 147.5 1_655
C6B H6BB O5A 0.97 2.46 3.002(9) 114.6 .
C7B H7BB O11B 0.97 2.29 3.095(10) 139.3 2_546
O9B H9BC O8A 0.85 2.12 2.958(7) 167.4 1_454
O9B H9BD O6A 0.85 1.98 2.819(7) 170.1 1_554
O10B H10G O3B 0.85 2.14 2.976(7) 164.9 2_546
O10B H10H O7B 0.85 2.03 2.820(6) 153.5 .
O11B H11C O8B 0.85 1.95 2.779(6) 163.9 .
O11B H11D O3A 0.85 2.01 2.805(6) 156.3 1_455

loop_
_geom_torsion_atom_site_label_1
_geom_torsion_atom_site_label_2
_geom_torsion_atom_site_label_3
_geom_torsion_atom_site_label_4
_geom_torsion
_geom_torsion_site_symmetry_1
_geom_torsion_site_symmetry_4
Zn1A O2A C4A O5A 178.0(4) . .
Zn1A O2A C4A C4B -1.2(5) . .
Zn1A O1A C1A O6A 177.6(4) . .
Zn1A O1A C1A C1B -3.2(6) . 1_556
Zn1A O3A C2A O8A 175.1(5) . .
Zn1A O3A C2A C3A -7.9(6) . .
Zn1A O4A C3A O7A 171.2(5) . .
Zn1A O4A C3A C2A -10.4(6) . .
Zn1A O6B C1B C1A -1.6(2) 1_554 1_554
Zn1A O6B C1B O1B 179.23(11) 1_554 .
Zn1A O5B C4B C4A 2.60(19) . .
Zn1A O5B C4B O2B -175.12(9) . .
N1A C7A C8A N2A 16.2(8) . .
N1A C9A C10A N2A 18.7(9) . .
N2A C5A C6A N1A 16.3(7) . .
C5A N2A C8A C7A -70.5(7) . .
C5A N2A C10A C9A 49.9(8) . .
C6A N1A C7A C8A 50.7(7) . .
C6A N1A C9A C10A -72.3(8) . .
C7A N1A C6A C5A -70.2(7) . .
C7A N1A C9A C10A 47.9(9) . .
C8A N2A C5A C6A 51.1(7) . .
C8A N2A C10A C9A -71.6(8) . .
C9A N1A C6A C5A 50.5(7) . .
C9A N1A C7A C8A -68.6(8) . .
C10A N2A C5A C6A -70.1(7) . .
C10A N2A C8A C7A 50.7(7) . .
O2A C4A C4B O2B 176.9(3) . .
O2A C4A C4B O5B -1.0(4) . .
O5A C4A C4B O2B -2.3(4) . .
O5A C4A C4B O5B 179.8(3) . .
O3A C2A C3A O4A 12.9(7) . .
O3A C2A C3A O7A -168.5(5) . .
O8A C2A C3A O4A -169.7(5) . .
O8A C2A C3A O7A 8.8(8) . .
Zn1B O5A C4A O2A 178.2(4) . .
Zn1B O5A C4A C4B -2.7(5) . .
Zn1B O6A C1A O1A 176.3(4) 1_556 .
Zn1B O6A C1A C1B -3.0(5) 1_556 1_556
Zn1B O3B C2B O8B 170.4 . .
Zn1B O3B C2B C3B -9.0 . .
Zn1B O4B C3B O7B -164.9 . .
Zn1B O4B C3B C2B 14.4 . .
Zn1B O1B C1B C1A 0.4(2) . 1_554
Zn1B O1B C1B O6B 179.61(6) . .
Zn1B O2B C4B C4A 5.93(19) . .
Zn1B O2B C4B O5B -176.3 . .
N1B C7B C8B N2B -15.2(7) . .
N1B C9B C10B N2B -15.3(9) . .
N2B C5B C6B N1B -15.6(8) . .
C5B N2B C8B C7B 68.8(7) . .
C5B N2B C10B C9B -50.5(8) . .
C6B N1B C7B C8B -51.3(6) . .
C6B N1B C9B C10B 69.7(8) . .
C7B N1B C6B C5B 69.5(7) . .
C7B N1B C9B C10B -51.5(8) . .
C8B N2B C5B C6B -50.8(7) . .
C8B N2B C10B C9B 70.2(8) . .
C9B N1B C6B C5B -51.4(8) . .
C9B N1B C7B C8B 69.9(7) . .
C10B N2B C5B C6B 69.6(7) . .
C10B N2B C8B C7B -51.6(7) . .
O8B C2B C3B O7B -3.9 . .
O8B C2B C3B O4B 176.7 . .
O3B C2B C3B O7B 175.5 . .
O3B C2B C3B O4B -3.9 . .

loop_
_exptl_oxdiff_crystal_face_indexfrac_h
_exptl_oxdiff_crystal_face_indexfrac_k
_exptl_oxdiff_crystal_face_indexfrac_l
_exptl_oxdiff_crystal_face_x
_exptl_oxdiff_crystal_face_y
_exptl_oxdiff_crystal_face_z
1.0000 -1.0002 0.0035 0.0855 -0.0100 -0.0094
1.0003 1.0024 0.0007 0.0360 -0.0789 -0.0025
0.0012 2.0053 -1.0003 -0.0431 -0.0667 0.0787
-0.0002 -1.0013 0.0014 0.0248 0.0344 -0.0034
-1.0000 1.0002 -0.0035 -0.0855 0.0100 0.0094
-0.9907 5.0019 -3.0057 -0.1646 -0.1211 0.2387
-1.0003 -1.0024 -0.0007 -0.0360 0.0789 0.0025
0.0002 1.0013 -0.0014 -0.0248 -0.0344 0.0034
0.0144 0.9954 -4.9958 0.0087 -0.0234 0.3628
-0.0144 -0.9954 4.9958 -0.0087 0.0234 -0.3628
0.0048 -5.0089 -1.9907 0.1374 0.1765 0.1266

loop_
_twin_individual_id
_twin_individual_mass_fraction_refined
1 0.50(2)
2 0.50(2)
